data_4068986
loop_
_publ_author_name
'Stanlake, Louisa J. E.'
'Schafer, Laurel L.'

_publ_section_title
;
 Bis- and Mono(amidate) Complexes of Yttrium: Synthesis, Characterization,
 and Use as Precatalysts for the Hydroamination of Aminoalkenes
;
_journal_issue 14
_journal_name_full Organometallics
_journal_page_first 3990
_journal_paper_doi 10.1021/om801190t
_journal_volume 28
_journal_year 2009
_chemical_formula_moiety 'C39 H68 N3 O2 Si4 Y'
_chemical_formula_sum 'C39 H68 N3 O2 Si4 Y'
_chemical_formula_weight 812.23
_chemical_name_systematic
;
 ?
;
_space_group_IT_number 19
_symmetry_cell_setting orthorhombic
_symmetry_space_group_name_Hall 'P 2ac 2ab'
_symmetry_space_group_name_H-M 'P 21 21 21'
_atom_sites_solution_hydrogens geom
_atom_sites_solution_primary direct
_atom_sites_solution_secondary difmap
_audit_creation_method SHELXL-97
_cell_angle_alpha 90.00
_cell_angle_beta 90.00
_cell_angle_gamma 90.00
_cell_formula_units_Z 4
_cell_length_a 11.6377(14)
_cell_length_b 19.076(2)
_cell_length_c 20.423(2)
_cell_measurement_reflns_used 5663
_cell_measurement_temperature 173(2)
_cell_measurement_theta_max 22.322
_cell_measurement_theta_min 2.2795
_cell_volume 4533.9(8)
_computing_structure_refinement 'SHELXL-97 (Sheldrick, 1997)'
_diffrn_ambient_temperature 173(2)
_diffrn_measured_fraction_theta_full 0.993
_diffrn_measured_fraction_theta_max 0.993
_diffrn_measurement_device_type 'Bruker X8 APEX II'
_diffrn_measurement_method 'area detector'
_diffrn_radiation_monochromator graphite
_diffrn_radiation_source 'fine-focus sealed tube'
_diffrn_radiation_type MoK\a
_diffrn_radiation_wavelength 0.71073
_diffrn_reflns_av_R_equivalents 0.0616
_diffrn_reflns_av_sigmaI/netI 0.0801
_diffrn_reflns_limit_h_max 14
_diffrn_reflns_limit_h_min -15
_diffrn_reflns_limit_k_max 25
_diffrn_reflns_limit_k_min -22
_diffrn_reflns_limit_l_max 14
_diffrn_reflns_limit_l_min -26
_diffrn_reflns_number 34857
_diffrn_reflns_theta_full 28.12
_diffrn_reflns_theta_max 28.12
_diffrn_reflns_theta_min 1.99
_exptl_absorpt_coefficient_mu 1.425
_exptl_absorpt_correction_T_max 0.8945
_exptl_absorpt_correction_T_min 0.6354
_exptl_absorpt_correction_type multi-scan
_exptl_crystal_colour colourless
_exptl_crystal_density_diffrn 1.190
_exptl_crystal_density_method 'not measured'
_exptl_crystal_description plate
_exptl_crystal_F_000 1736
_exptl_crystal_size_max 0.35
_exptl_crystal_size_mid 0.20
_exptl_crystal_size_min 0.08
_refine_diff_density_max 0.335
_refine_diff_density_min -0.294
_refine_diff_density_rms 0.058
_refine_ls_abs_structure_details 'Flack H D (1983), Acta Cryst. A39, 876-881'
_refine_ls_abs_structure_Flack -0.023(4)
_refine_ls_extinction_method none
_refine_ls_goodness_of_fit_ref 0.998
_refine_ls_hydrogen_treatment constr
_refine_ls_matrix_type full
_refine_ls_number_parameters 488
_refine_ls_number_reflns 10974
_refine_ls_number_restraints 0
_refine_ls_restrained_S_all 0.998
_refine_ls_R_factor_all 0.0877
_refine_ls_R_factor_gt 0.0466
_refine_ls_shift/su_max 0.002
_refine_ls_shift/su_mean 0.000
_refine_ls_structure_factor_coef Fsqd
_refine_ls_weighting_details 'calc w=1/[\s^2^(Fo^2^)+(0.0388P)^2^+0.0000P] where P=(Fo^2^+2Fc^2^)/3'
_refine_ls_weighting_scheme calc
_refine_ls_wR_factor_gt 0.0787
_refine_ls_wR_factor_ref 0.0890
_reflns_number_gt 7665
_reflns_number_total 10974
_reflns_threshold_expression >2sigma(I)
_cod_data_source_file om801190t_si_003.cif
_cod_data_source_block ls098
_cod_original_cell_volume 4534.1(9)
_cod_database_code 4068986

loop_
_symmetry_equiv_pos_as_xyz
'x, y, z'
'-x+1/2, -y, z+1/2'
'x+1/2, -y+1/2, -z'
'-x, y+1/2, -z+1/2'

loop_
_atom_site_label
_atom_site_type_symbol
_atom_site_fract_x
_atom_site_fract_y
_atom_site_fract_z
_atom_site_U_iso_or_equiv
_atom_site_adp_type
_atom_site_occupancy
_atom_site_symmetry_multiplicity
_atom_site_calc_flag
_atom_site_refinement_flags
_atom_site_disorder_assembly
_atom_site_disorder_group
Y1 Y 0.84633(2) 0.178152(15) 0.801323(14) 0.03012(8) Uani 1 1 d . A .
Si4 Si 0.85980(8) 0.10119(5) 0.95848(4) 0.0408(2) Uani 1 1 d . . .
Si3 Si 1.07424(8) 0.12957(5) 0.88415(5) 0.0425(2) Uani 1 1 d . . .
Si1 Si 0.63344(10) 0.06395(6) 0.75821(6) 0.0561(3) Uani 1 1 d . . .
Si2 Si 0.55752(9) 0.19560(7) 0.81961(6) 0.0625(4) Uani 1 1 d . . .
O2 O 0.89172(19) 0.29287(11) 0.83315(11) 0.0430(6) Uani 1 1 d . . .
O1 O 0.93013(19) 0.10930(11) 0.72822(10) 0.0378(5) Uani 1 1 d . . .
N1 N 0.9061(2) 0.21662(13) 0.68834(12) 0.0326(6) Uani 1 1 d . . .
N3 N 0.9288(2) 0.13434(14) 0.89104(12) 0.0335(6) Uani 1 1 d . A .
N2 N 0.6657(2) 0.14264(14) 0.79350(13) 0.0430(6) Uani 1 1 d . A .
C13 C 1.0223(3) 0.28627(17) 0.61183(16) 0.0378(8) Uani 1 1 d . . .
C17 C 0.8144(3) 0.29843(17) 0.61341(16) 0.0393(8) Uani 1 1 d . . .
C2 C 0.9725(3) 0.12000(16) 0.61577(16) 0.0357(8) Uani 1 1 d . . .
C12 C 0.9146(3) 0.26692(16) 0.63709(15) 0.0345(8) Uani 1 1 d . A .
C20 C 1.2168(3) 0.2321(2) 0.5877(2) 0.0569(11) Uani 1 1 d . . .
H20A H 1.1774 0.1959 0.5621 0.085 Uiso 1 1 calc R A .
H20B H 1.2843 0.2117 0.6091 0.085 Uiso 1 1 calc R . .
H20C H 1.2411 0.2702 0.5586 0.085 Uiso 1 1 calc R . .
C1 C 0.9358(3) 0.15080(18) 0.67906(16) 0.0336(8) Uani 1 1 d . A .
C3 C 1.0739(3) 0.07770(16) 0.61242(17) 0.0390(8) Uani 1 1 d . A .
C21 C 0.6969(3) 0.28441(19) 0.64192(18) 0.0471(9) Uani 1 1 d . A .
H21 H 0.7057 0.2503 0.6788 0.057 Uiso 1 1 calc R . .
C18 C 1.1351(3) 0.26102(17) 0.63963(17) 0.0425(8) Uani 1 1 d . A .
H18 H 1.1185 0.2228 0.6717 0.051 Uiso 1 1 calc R . .
C14 C 1.0245(3) 0.33357(18) 0.56096(18) 0.0494(9) Uani 1 1 d . A .
H14 H 1.0965 0.3470 0.5431 0.059 Uiso 1 1 calc R . .
C11 C 0.9070(3) 0.12874(18) 0.56094(17) 0.0449(9) Uani 1 1 d . A .
H11 H 0.8400 0.1571 0.5631 0.054 Uiso 1 1 calc R . .
C8 C 1.1034(3) 0.04715(18) 0.55137(19) 0.0464(10) Uani 1 1 d . . .
C9 C 1.0313(4) 0.0563(2) 0.49736(19) 0.0559(11) Uani 1 1 d . A .
H9 H 1.0492 0.0337 0.4572 0.067 Uiso 1 1 calc R . .
C27 C 0.9160(4) 0.35393(19) 0.7948(2) 0.0614(10) Uani 1 1 d . A .
H27A H 0.8456 0.3824 0.7889 0.074 Uiso 1 1 calc R . .
H27B H 0.9453 0.3404 0.7511 0.074 Uiso 1 1 calc R . .
C15 C 0.9264(4) 0.3618(2) 0.53532(18) 0.0547(10) Uani 1 1 d . . .
H15 H 0.9304 0.3928 0.4990 0.066 Uiso 1 1 calc R A .
C10 C 0.9363(4) 0.09688(19) 0.50167(18) 0.0532(10) Uani 1 1 d . . .
H10 H 0.8893 0.1038 0.4642 0.064 Uiso 1 1 calc R A .
C5 C 1.2464(3) 0.0304(2) 0.6593(2) 0.0625(12) Uani 1 1 d . A .
H5 H 1.2960 0.0248 0.6959 0.075 Uiso 1 1 calc R . .
C4 C 1.1478(3) 0.06818(17) 0.66542(18) 0.0470(9) Uani 1 1 d . . .
H4 H 1.1290 0.0884 0.7065 0.056 Uiso 1 1 calc R A .
C6 C 1.2747(4) -0.0002(2) 0.5990(3) 0.0730(13) Uani 1 1 d . . .
H6 H 1.3432 -0.0270 0.5948 0.088 Uiso 1 1 calc R A .
C16 C 0.8235(3) 0.34531(18) 0.56200(18) 0.0498(10) Uani 1 1 d . A .
H16 H 0.7559 0.3664 0.5450 0.060 Uiso 1 1 calc R . .
C34 C 1.1250(3) 0.19371(18) 0.82133(17) 0.0457(9) Uani 1 1 d . A .
H34A H 1.0760 0.1906 0.7824 0.069 Uiso 1 1 calc R . .
H34B H 1.2046 0.1829 0.8093 0.069 Uiso 1 1 calc R . .
H34C H 1.1212 0.2413 0.8394 0.069 Uiso 1 1 calc R . .
C19 C 1.1938(3) 0.3215(2) 0.6765(2) 0.0649(11) Uani 1 1 d . . .
H19A H 1.2068 0.3607 0.6464 0.097 Uiso 1 1 calc R A .
H19B H 1.2676 0.3054 0.6941 0.097 Uiso 1 1 calc R . .
H19C H 1.1444 0.3369 0.7126 0.097 Uiso 1 1 calc R . .
C23 C 0.6446(4) 0.3510(2) 0.6689(2) 0.0649(11) Uani 1 1 d . . .
H23A H 0.6948 0.3703 0.7029 0.097 Uiso 1 1 calc R A .
H23B H 0.5690 0.3406 0.6877 0.097 Uiso 1 1 calc R . .
H23C H 0.6361 0.3853 0.6335 0.097 Uiso 1 1 calc R . .
C25 C 0.9999(4) 0.3682(3) 0.8991(3) 0.0837(15) Uani 1 1 d . . .
H25A H 1.0745 0.3470 0.9116 0.100 Uiso 1 1 calc R A .
H25B H 0.9825 0.4069 0.9297 0.100 Uiso 1 1 calc R . .
C24 C 0.9087(4) 0.3156(2) 0.90044(18) 0.0716(12) Uani 1 1 d . A .
H24A H 0.9313 0.2754 0.9283 0.086 Uiso 1 1 calc R . .
H24B H 0.8370 0.3360 0.9182 0.086 Uiso 1 1 calc R . .
C22 C 0.6169(3) 0.2520(2) 0.5907(2) 0.0622(11) Uani 1 1 d . . .
H22A H 0.6106 0.2836 0.5530 0.093 Uiso 1 1 calc R A .
H22B H 0.5407 0.2448 0.6099 0.093 Uiso 1 1 calc R . .
H22C H 0.6482 0.2068 0.5763 0.093 Uiso 1 1 calc R . .
C33 C 0.6177(4) 0.2836(2) 0.8419(2) 0.0787(14) Uani 1 1 d . A .
H33A H 0.6682 0.2788 0.8800 0.118 Uiso 1 1 calc R . .
H33B H 0.5546 0.3157 0.8525 0.118 Uiso 1 1 calc R . .
H33C H 0.6617 0.3023 0.8049 0.118 Uiso 1 1 calc R . .
C7 C 1.2050(4) 0.0083(2) 0.5471(2) 0.0627(12) Uani 1 1 d . A .
H7 H 1.2254 -0.0126 0.5065 0.075 Uiso 1 1 calc R . .
C36 C 1.1548(3) 0.1555(2) 0.95967(18) 0.0704(12) Uani 1 1 d . A .
H36A H 1.1288 0.2018 0.9742 0.106 Uiso 1 1 calc R . .
H36B H 1.2373 0.1572 0.9500 0.106 Uiso 1 1 calc R . .
H36C H 1.1406 0.1210 0.9943 0.106 Uiso 1 1 calc R . .
C29 C 0.6056(5) 0.0737(3) 0.6693(2) 0.0946(18) Uani 1 1 d . A .
H29A H 0.5374 0.1030 0.6627 0.142 Uiso 1 1 calc R . .
H29B H 0.5926 0.0274 0.6499 0.142 Uiso 1 1 calc R . .
H29C H 0.6721 0.0958 0.6483 0.142 Uiso 1 1 calc R . .
C35 C 1.1248(3) 0.0417(2) 0.8579(2) 0.0709(13) Uani 1 1 d . A .
H35A H 1.1065 0.0072 0.8919 0.106 Uiso 1 1 calc R . .
H35B H 1.2080 0.0430 0.8510 0.106 Uiso 1 1 calc R . .
H35C H 1.0864 0.0285 0.8170 0.106 Uiso 1 1 calc R . .
C30 C 0.5033(4) 0.0204(2) 0.7925(2) 0.0856(15) Uani 1 1 d . A .
H30A H 0.5164 0.0092 0.8388 0.128 Uiso 1 1 calc R . .
H30B H 0.4879 -0.0229 0.7682 0.128 Uiso 1 1 calc R . .
H30C H 0.4372 0.0520 0.7887 0.128 Uiso 1 1 calc R . .
C26 C 1.0038(4) 0.3939(2) 0.8312(3) 0.0839(15) Uani 1 1 d . A .
H26A H 1.0808 0.3861 0.8120 0.101 Uiso 1 1 calc R . .
H26B H 0.9865 0.4447 0.8297 0.101 Uiso 1 1 calc R . .
C32 C 0.4798(4) 0.1645(4) 0.8949(2) 0.121(2) Uani 1 1 d . A .
H32A H 0.4754 0.1132 0.8944 0.182 Uiso 1 1 calc R . .
H32B H 0.4020 0.1842 0.8954 0.182 Uiso 1 1 calc R . .
H32C H 0.5216 0.1799 0.9340 0.182 Uiso 1 1 calc R . .
C31 C 0.4460(3) 0.2111(2) 0.7565(3) 0.0849(16) Uani 1 1 d . A .
H31A H 0.4827 0.2268 0.7159 0.127 Uiso 1 1 calc R . .
H31B H 0.3925 0.2472 0.7719 0.127 Uiso 1 1 calc R . .
H31C H 0.4040 0.1675 0.7483 0.127 Uiso 1 1 calc R . .
C28 C 0.7491(4) -0.0008(2) 0.7691(3) 0.116(2) Uani 1 1 d . A .
H28A H 0.8122 0.0098 0.7389 0.174 Uiso 1 1 calc R . .
H28B H 0.7194 -0.0478 0.7598 0.174 Uiso 1 1 calc R . .
H28C H 0.7772 0.0011 0.8143 0.174 Uiso 1 1 calc R . .
C39 C 0.9542(7) 0.0628(5) 1.0212(4) 0.066(3) Uani 0.50 1 d P A 1
H39A H 1.0145 0.0351 1.0000 0.098 Uiso 0.50 1 calc PR A 1
H39B H 0.9089 0.0324 1.0501 0.098 Uiso 0.50 1 calc PR A 1
H39C H 0.9894 0.1004 1.0471 0.098 Uiso 0.50 1 calc PR A 1
C38 C 0.7815(8) 0.1724(5) 0.9991(4) 0.071(3) Uani 0.50 1 d P A 1
H38A H 0.8355 0.2097 1.0112 0.106 Uiso 0.50 1 calc PR A 1
H38B H 0.7440 0.1543 1.0386 0.106 Uiso 0.50 1 calc PR A 1
H38C H 0.7233 0.1912 0.9693 0.106 Uiso 0.50 1 calc PR A 1
C37 C 0.7609(8) 0.0323(5) 0.9339(4) 0.066(3) Uani 0.50 1 d P A 1
H37A H 0.6993 0.0524 0.9072 0.099 Uiso 0.50 1 calc PR A 1
H37B H 0.7278 0.0103 0.9730 0.099 Uiso 0.50 1 calc PR A 1
H37C H 0.8024 -0.0031 0.9084 0.099 Uiso 0.50 1 calc PR A 1
C100 C 0.9066(11) 0.0133(6) 0.9846(5) 0.106(4) Uani 0.50 1 d P A 2
H10A H 0.8929 -0.0204 0.9492 0.158 Uiso 0.50 1 calc PR A 2
H10B H 0.8631 -0.0009 1.0235 0.158 Uiso 0.50 1 calc PR A 2
H10C H 0.9888 0.0143 0.9951 0.158 Uiso 0.50 1 calc PR A 2
C102 C 0.8783(11) 0.1561(6) 1.0349(5) 0.110(4) Uani 0.50 1 d P A 2
H10D H 0.9504 0.1824 1.0321 0.165 Uiso 0.50 1 calc PR A 2
H10E H 0.8802 0.1254 1.0734 0.165 Uiso 0.50 1 calc PR A 2
H10F H 0.8138 0.1888 1.0388 0.165 Uiso 0.50 1 calc PR A 2
C101 C 0.7009(8) 0.0933(10) 0.9532(5) 0.138(7) Uani 0.50 1 d P A 2
H10G H 0.6689 0.1362 0.9341 0.206 Uiso 0.50 1 calc PR A 2
H10H H 0.6691 0.0864 0.9972 0.206 Uiso 0.50 1 calc PR A 2
H10I H 0.6808 0.0532 0.9256 0.206 Uiso 0.50 1 calc PR A 2

loop_
_atom_site_aniso_label
_atom_site_aniso_U_11
_atom_site_aniso_U_22
_atom_site_aniso_U_33
_atom_site_aniso_U_23
_atom_site_aniso_U_13
_atom_site_aniso_U_12
Y1 0.02839(13) 0.03309(15) 0.02889(14) -0.00032(15) -0.00207(14) 0.00340(14)
Si4 0.0377(5) 0.0492(6) 0.0355(5) 0.0049(4) 0.0001(4) 0.0017(5)
Si3 0.0320(5) 0.0563(7) 0.0393(6) 0.0088(5) -0.0014(4) 0.0107(5)
Si1 0.0492(7) 0.0578(7) 0.0612(7) 0.0025(6) -0.0068(5) -0.0173(5)
Si2 0.0390(6) 0.0893(10) 0.0593(7) -0.0035(7) 0.0144(5) -0.0022(6)
O2 0.0577(15) 0.0342(13) 0.0373(13) -0.0051(11) -0.0026(11) 0.0034(11)
O1 0.0495(14) 0.0305(12) 0.0333(13) 0.0058(11) 0.0047(10) 0.0074(11)
N1 0.0347(14) 0.0333(15) 0.0298(16) -0.0018(13) -0.0037(12) 0.0049(11)
N3 0.0303(14) 0.0385(16) 0.0318(15) 0.0025(13) -0.0008(12) 0.0036(12)
N2 0.0351(14) 0.0569(16) 0.0371(15) 0.0014(14) -0.0056(14) -0.0068(13)
C13 0.049(2) 0.0302(18) 0.0338(19) -0.0011(16) 0.0012(16) -0.0041(16)
C17 0.049(2) 0.0350(19) 0.0342(19) -0.0041(16) -0.0037(15) 0.0076(15)
C2 0.0438(19) 0.0283(18) 0.0350(19) -0.0023(15) 0.0045(16) -0.0057(15)
C12 0.047(2) 0.0280(18) 0.0281(17) -0.0019(15) -0.0022(15) 0.0038(15)
C20 0.050(2) 0.060(3) 0.061(3) 0.010(2) 0.0125(19) 0.003(2)
C1 0.0285(17) 0.0378(19) 0.0345(19) -0.0008(15) -0.0009(13) 0.0019(14)
C3 0.047(2) 0.0279(18) 0.042(2) -0.0057(16) 0.0131(17) -0.0048(15)
C21 0.043(2) 0.053(2) 0.045(2) 0.0099(19) -0.0062(17) 0.0121(18)
C18 0.042(2) 0.0397(19) 0.046(2) 0.0022(16) 0.0041(17) -0.0012(17)
C14 0.060(2) 0.037(2) 0.051(2) 0.0057(19) 0.0074(18) -0.0025(18)
C11 0.054(2) 0.040(2) 0.041(2) -0.0045(18) -0.0007(18) -0.0044(18)
C8 0.059(2) 0.031(2) 0.049(2) -0.0025(18) 0.0195(19) -0.0066(18)
C9 0.084(3) 0.044(2) 0.040(2) -0.0121(19) 0.025(2) -0.015(2)
C27 0.075(3) 0.046(2) 0.063(3) 0.004(2) -0.003(2) -0.005(2)
C15 0.082(3) 0.041(2) 0.041(2) 0.0144(19) -0.004(2) 0.000(2)
C10 0.081(3) 0.044(2) 0.035(2) -0.0044(18) 0.002(2) -0.013(2)
C5 0.050(2) 0.059(3) 0.078(3) -0.007(2) 0.006(2) 0.009(2)
C4 0.048(2) 0.040(2) 0.053(2) -0.0114(17) 0.005(2) 0.0047(19)
C6 0.061(3) 0.059(3) 0.099(4) -0.014(3) 0.031(3) 0.014(2)
C16 0.061(3) 0.044(2) 0.044(2) 0.0057(18) -0.0115(19) 0.0093(18)
C34 0.0269(17) 0.057(2) 0.053(2) 0.0027(18) -0.0010(14) 0.0014(15)
C19 0.058(2) 0.071(3) 0.065(3) -0.002(3) -0.0091(19) -0.004(2)
C23 0.065(3) 0.069(3) 0.061(2) -0.001(2) 0.002(2) 0.028(2)
C25 0.083(3) 0.073(3) 0.095(4) -0.039(3) -0.031(3) 0.013(3)
C24 0.115(4) 0.055(3) 0.044(2) -0.016(2) -0.014(2) 0.007(3)
C22 0.053(2) 0.075(3) 0.059(3) 0.007(2) -0.007(2) 0.004(2)
C33 0.068(3) 0.086(3) 0.083(3) -0.031(3) 0.017(2) 0.011(3)
C7 0.072(3) 0.043(2) 0.074(3) -0.015(2) 0.032(3) 0.001(2)
C36 0.041(2) 0.120(4) 0.051(2) 0.008(2) -0.014(2) 0.000(2)
C29 0.134(5) 0.091(4) 0.059(3) -0.012(3) -0.007(3) -0.045(3)
C35 0.058(3) 0.076(3) 0.078(3) 0.026(2) 0.023(2) 0.029(2)
C30 0.074(3) 0.090(3) 0.093(4) 0.008(3) -0.012(3) -0.042(3)
C26 0.087(3) 0.054(3) 0.111(4) -0.032(3) 0.012(3) -0.020(2)
C32 0.098(4) 0.170(6) 0.094(4) -0.007(4) 0.055(3) -0.029(4)
C31 0.032(2) 0.101(4) 0.122(4) 0.019(3) 0.001(2) 0.004(2)
C28 0.080(3) 0.040(3) 0.228(7) 0.001(4) -0.021(4) -0.010(2)
C39 0.058(5) 0.082(7) 0.057(6) 0.033(5) -0.001(4) -0.006(5)
C38 0.068(6) 0.099(7) 0.045(5) 0.008(6) 0.023(4) 0.011(6)
C37 0.061(6) 0.083(7) 0.054(6) 0.015(5) 0.001(5) -0.034(5)
C100 0.143(11) 0.075(7) 0.098(9) 0.044(7) 0.068(8) 0.049(7)
C102 0.149(12) 0.124(10) 0.058(6) -0.033(6) 0.029(7) -0.048(8)
C101 0.039(5) 0.32(2) 0.050(6) 0.063(10) -0.011(5) -0.042(9)

loop_
_atom_type_symbol
_atom_type_description
_atom_type_scat_dispersion_real
_atom_type_scat_dispersion_imag
_atom_type_scat_source
C C 0.0033 0.0016 'International Tables Vol C Tables 4.2.6.8 and 6.1.1.4'
H H 0.0000 0.0000 'International Tables Vol C Tables 4.2.6.8 and 6.1.1.4'
N N 0.0061 0.0033 'International Tables Vol C Tables 4.2.6.8 and 6.1.1.4'
O O 0.0106 0.0060 'International Tables Vol C Tables 4.2.6.8 and 6.1.1.4'
Si Si 0.0817 0.0704 'International Tables Vol C Tables 4.2.6.8 and 6.1.1.4'
Y Y -2.7962 3.5667 'International Tables Vol C Tables 4.2.6.8 and 6.1.1.4'

loop_
_geom_angle_atom_site_label_1
_geom_angle_atom_site_label_2
_geom_angle_atom_site_label_3
_geom_angle
N2 Y1 O1 100.83(9)
N2 Y1 N3 110.68(9)
O1 Y1 N3 98.16(9)
N2 Y1 O2 121.32(9)
O1 Y1 O2 129.91(8)
N3 Y1 O2 91.44(9)
N2 Y1 N1 106.56(9)
O1 Y1 N1 55.52(8)
N3 Y1 N1 137.96(9)
O2 Y1 N1 85.40(8)
N2 Y1 C1 103.62(9)
O1 Y1 C1 27.17(8)
N3 Y1 C1 120.70(9)
O2 Y1 C1 110.06(9)
N1 Y1 C1 28.45(8)
N2 Y1 Si3 135.93(7)
O1 Y1 Si3 79.86(6)
N3 Y1 Si3 28.66(7)
O2 Y1 Si3 86.48(6)
N1 Y1 Si3 109.37(6)
C1 Y1 Si3 96.21(7)
N2 Y1 Si2 25.71(7)
O1 Y1 Si2 124.59(6)
N3 Y1 Si2 111.84(7)
O2 Y1 Si2 95.80(6)
N1 Y1 Si2 110.19(6)
C1 Y1 Si2 119.48(7)
Si3 Y1 Si2 140.44(3)
N2 Y1 Si1 25.50(7)
O1 Y1 Si1 76.54(6)
N3 Y1 Si1 106.56(7)
O2 Y1 Si1 146.20(6)
N1 Y1 Si1 98.62(6)
C1 Y1 Si1 85.40(7)
Si3 Y1 Si1 122.65(3)
Si2 Y1 Si1 51.18(3)
N3 Si4 C37 110.0(3)
N3 Si4 C38 108.8(3)
C37 Si4 C38 110.3(5)
N3 Si4 C39 115.3(3)
C37 Si4 C39 106.4(4)
C38 Si4 C39 106.0(4)
N3 Si4 C100 115.5(3)
C37 Si4 C100 67.0(6)
C38 Si4 C100 133.6(4)
C39 Si4 C100 42.2(5)
N3 Si4 C101 116.7(3)
C37 Si4 C101 45.2(5)
C38 Si4 C101 65.9(6)
C39 Si4 C101 127.0(4)
C100 Si4 C101 103.8(7)
N3 Si4 C102 113.9(3)
C37 Si4 C102 134.4(4)
C38 Si4 C102 43.4(4)
C39 Si4 C102 65.0(5)
C100 Si4 C102 103.3(5)
C101 Si4 C102 101.9(6)
N3 Si3 C35 112.80(17)
N3 Si3 C34 109.67(14)
C35 Si3 C34 107.05(17)
N3 Si3 C36 114.61(16)
C35 Si3 C36 108.5(2)
C34 Si3 C36 103.55(18)
N3 Si3 Y1 38.99(9)
C35 Si3 Y1 111.27(14)
C34 Si3 Y1 73.55(10)
C36 Si3 Y1 139.09(14)
N2 Si1 C28 112.24(19)
N2 Si1 C29 111.35(19)
C28 Si1 C29 108.2(3)
N2 Si1 C30 114.32(19)
C28 Si1 C30 104.5(2)
C29 Si1 C30 105.7(2)
N2 Si1 Y1 33.94(9)
C28 Si1 Y1 82.33(15)
C29 Si1 Y1 108.40(15)
C30 Si1 Y1 140.96(16)
N2 Si2 C31 113.27(18)
N2 Si2 C33 109.36(16)
C31 Si2 C33 106.7(2)
N2 Si2 C32 115.2(2)
C31 Si2 C32 106.4(2)
C33 Si2 C32 105.3(2)
N2 Si2 Y1 34.39(9)
C31 Si2 Y1 129.18(15)
C33 Si2 Y1 75.22(13)
C32 Si2 Y1 122.34(19)
C27 O2 C24 104.4(3)
C27 O2 Y1 130.7(2)
C24 O2 Y1 124.8(2)
C1 O1 Y1 100.65(18)
C1 N1 C12 121.3(3)
C1 N1 Y1 85.80(19)
C12 N1 Y1 152.8(2)
Si3 N3 Si4 120.85(15)
Si3 N3 Y1 112.36(13)
Si4 N3 Y1 126.58(13)
Si2 N2 Si1 119.48(15)
Si2 N2 Y1 119.90(15)
Si1 N2 Y1 120.56(14)
C14 C13 C12 117.8(3)
C14 C13 C18 118.5(3)
C12 C13 C18 123.6(3)
C16 C17 C12 118.4(3)
C16 C17 C21 118.5(3)
C12 C17 C21 123.1(3)
C11 C2 C3 119.4(3)
C11 C2 C1 120.4(3)
C3 C2 C1 120.2(3)
C17 C12 C13 120.3(3)
C17 C12 N1 119.1(3)
C13 C12 N1 120.6(3)
O1 C1 N1 117.6(3)
O1 C1 C2 117.0(3)
N1 C1 C2 125.4(3)
O1 C1 Y1 52.18(15)
N1 C1 Y1 65.75(17)
C2 C1 Y1 166.9(2)
C4 C3 C8 118.7(3)
C4 C3 C2 123.0(3)
C8 C3 C2 118.2(3)
C17 C21 C23 110.8(3)
C17 C21 C22 111.0(3)
C23 C21 C22 110.1(3)
C13 C18 C20 113.3(3)
C13 C18 C19 109.4(3)
C20 C18 C19 109.5(3)
C15 C14 C13 122.2(4)
C2 C11 C10 121.4(4)
C9 C8 C7 121.7(4)
C9 C8 C3 119.9(4)
C7 C8 C3 118.5(4)
C10 C9 C8 120.7(4)
O2 C27 C26 106.3(3)
C16 C15 C14 119.5(3)
C9 C10 C11 120.3(4)
C4 C5 C6 120.0(4)
C5 C4 C3 121.2(4)
C7 C6 C5 120.0(4)
C15 C16 C17 121.7(3)
C24 C25 C26 105.6(4)
O2 C24 C25 106.6(4)
C6 C7 C8 121.7(4)
C25 C26 C27 106.3(4)

loop_
_geom_bond_atom_site_label_1
_geom_bond_atom_site_label_2
_geom_bond_distance
Y1 N2 2.214(2)
Y1 O1 2.215(2)
Y1 N3 2.231(2)
Y1 O2 2.343(2)
Y1 N1 2.519(3)
Y1 C1 2.755(3)
Y1 Si3 3.2795(10)
Y1 Si2 3.3982(11)
Y1 Si1 3.4147(12)
Si4 N3 1.715(3)
Si4 C37 1.817(8)
Si4 C38 1.834(9)
Si4 C39 1.840(8)
Si4 C100 1.843(9)
Si4 C101 1.858(9)
Si4 C102 1.891(9)
Si3 N3 1.700(3)
Si3 C35 1.855(4)
Si3 C34 1.869(3)
Si3 C36 1.872(4)
Si1 N2 1.707(3)
Si1 C28 1.840(5)
Si1 C29 1.854(5)
Si1 C30 1.864(4)
Si2 N2 1.700(3)
Si2 C31 1.853(5)
Si2 C33 1.875(4)
Si2 C32 1.879(5)
O2 C27 1.432(4)
O2 C24 1.454(4)
O1 C1 1.280(4)
N1 C1 1.316(4)
N1 C12 1.423(4)
C13 C14 1.376(5)
C13 C12 1.405(4)
C13 C18 1.509(5)
C17 C16 1.383(5)
C17 C12 1.398(4)
C17 C21 1.509(5)
C2 C11 1.365(4)
C2 C3 1.431(4)
C2 C1 1.483(4)
C20 C18 1.528(5)
C3 C4 1.395(5)
C3 C8 1.418(5)
C21 C23 1.512(5)
C21 C22 1.531(5)
C18 C19 1.538(5)
C14 C15 1.367(5)
C11 C10 1.397(5)
C8 C9 1.397(5)
C8 C7 1.398(5)
C9 C10 1.353(6)
C27 C26 1.476(6)
C15 C16 1.352(5)
C5 C4 1.360(5)
C5 C6 1.403(6)
C6 C7 1.344(6)
C25 C24 1.461(6)
C25 C26 1.473(6)
